data_1549146
loop_
_publ_author_name
'Shi, Yong-Gang'
'Mellerup, Soren K.'
'Yuan, Kang'
'Hu, Guo-Fei'
'Sauriol, Francoise'
'Peng, Tai'
'Wang, Nan'
'Chen, Pangkuan'
'Wang, Suning'

_publ_section_title
;
 Stabilising fleeting intermediates of stilbene photocyclization with
 amino-borane functionalisation: the rare isolation of persistent
 dihydrophenanthrenes and their [1,5] H-shift isomers.
;
_journal_issue 15
_journal_name_full 'Chemical science'
_journal_page_first 3844
_journal_page_last 3855
_journal_paper_doi 10.1039/c8sc00560e
_journal_volume 9
_journal_year 2018
_chemical_formula_sum 'C35 H40 B N O'
_chemical_formula_weight 501.49
_space_group_crystal_system monoclinic
_space_group_IT_number 14
_space_group_name_Hall '-P 2ybc'
_space_group_name_H-M_alt 'P 1 21/c 1'
_symmetry_space_group_name_Hall '-P 2ybc'
_symmetry_space_group_name_H-M 'P 1 21/c 1'
_atom_sites_solution_hydrogens geom
_audit_creation_method SHELXL-2014/7
_audit_update_record
;
2017-12-08 deposited with the CCDC.
2018-03-27 downloaded from the CCDC.
;
_cell_angle_alpha 90
_cell_angle_beta 92.626(2)
_cell_angle_gamma 90
_cell_formula_units_Z 4
_cell_length_a 7.2959(3)
_cell_length_b 22.3592(8)
_cell_length_c 17.9840(7)
_cell_measurement_reflns_used 6333
_cell_measurement_temperature 180(2)
_cell_measurement_theta_max 27.07
_cell_measurement_theta_min 2.44
_cell_volume 2930.7(2)
_computing_cell_refinement 'Bruker SAINT'
_computing_data_collection 'Bruker APEX2'
_computing_data_reduction 'Bruker SAINT'
_computing_molecular_graphics 'Bruker SHELXTL'
_computing_publication_material 'Bruker SHELXTL'
_computing_structure_refinement 'SHELXL-2014/7 (Sheldrick, 2014)'
_computing_structure_solution 'SHELXS-97 (Sheldrick 2008)'
_diffrn_ambient_temperature 180(2)
_diffrn_measured_fraction_theta_full 0.999
_diffrn_measured_fraction_theta_max 0.994
_diffrn_measurement_device_type 'Bruker APEX-II CCD'
_diffrn_measurement_method '\f and \w scans'
_diffrn_radiation_type MoK\a
_diffrn_radiation_wavelength 0.71073
_diffrn_reflns_av_R_equivalents 0.0937
_diffrn_reflns_av_unetI/netI 0.0639
_diffrn_reflns_Laue_measured_fraction_full 0.999
_diffrn_reflns_Laue_measured_fraction_max 0.994
_diffrn_reflns_limit_h_max 8
_diffrn_reflns_limit_h_min -9
_diffrn_reflns_limit_k_max 28
_diffrn_reflns_limit_k_min -28
_diffrn_reflns_limit_l_max 23
_diffrn_reflns_limit_l_min -23
_diffrn_reflns_number 35189
_diffrn_reflns_point_group_measured_fraction_full 0.999
_diffrn_reflns_point_group_measured_fraction_max 0.994
_diffrn_reflns_theta_full 25.242
_diffrn_reflns_theta_max 27.238
_diffrn_reflns_theta_min 2.267
_exptl_absorpt_coefficient_mu 0.066
_exptl_absorpt_correction_T_max 0.989
_exptl_absorpt_correction_T_min 0.977
_exptl_absorpt_correction_type multi-scan
_exptl_crystal_colour Yellow
_exptl_crystal_density_diffrn 1.137
_exptl_crystal_description Block
_exptl_crystal_F_000 1080
_exptl_crystal_size_max 0.358
_exptl_crystal_size_mid 0.239
_exptl_crystal_size_min 0.164
_refine_diff_density_max 0.257
_refine_diff_density_min -0.287
_refine_diff_density_rms 0.050
_refine_ls_extinction_method none
_refine_ls_goodness_of_fit_ref 1.051
_refine_ls_hydrogen_treatment constr
_refine_ls_matrix_type full
_refine_ls_number_parameters 352
_refine_ls_number_reflns 6531
_refine_ls_number_restraints 0
_refine_ls_restrained_S_all 1.051
_refine_ls_R_factor_all 0.1000
_refine_ls_R_factor_gt 0.0628
_refine_ls_shift/su_max 0.023
_refine_ls_shift/su_mean 0.000
_refine_ls_structure_factor_coef Fsqd
_refine_ls_weighting_details 'w=1/[\s^2^(Fo^2^)+(0.0650P)^2^+1.3000P] where P=(Fo^2^+2Fc^2^)/3'
_refine_ls_weighting_scheme calc
_refine_ls_wR_factor_gt 0.1449
_refine_ls_wR_factor_ref 0.1614
_reflns_Friedel_coverage 0.000
_reflns_number_gt 4403
_reflns_number_total 6531
_reflns_threshold_expression 'I > 2\s(I)'
_cod_data_source_file c8sc00560e2.cif
_cod_data_source_block sy25
_cod_depositor_comments 'Adding full bibliography for 1549141--1549152.cif.'
_cod_database_code 1549146
_shelx_shelxl_version_number 2014/7
_shelx_space_group_comment
; 
The symmetry employed for this shelxl refinement is uniquely defined 
by the following loop, which should always be used as a source of 
symmetry information in preference to the above space-group names. 
They are only intended as comments. 
;
_shelx_estimated_absorpt_t_min 0.977
_shelx_estimated_absorpt_t_max 0.989

loop_
_space_group_symop_operation_xyz
'x, y, z'
'-x, y+1/2, -z+1/2'
'-x, -y, -z'
'x, -y-1/2, z-1/2'

loop_
_atom_site_label
_atom_site_type_symbol
_atom_site_fract_x
_atom_site_fract_y
_atom_site_fract_z
_atom_site_U_iso_or_equiv
_atom_site_adp_type
_atom_site_occupancy
_atom_site_site_symmetry_order
_atom_site_calc_flag
_atom_site_refinement_flags_posn
_atom_site_refinement_flags_adp
B1 B 0.6237(3) 0.27850(9) 0.43057(12) 0.0238(5) Uani 1 1 d . .
O1 O 0.8384(2) 0.58496(6) 0.38598(8) 0.0354(4) Uani 1 1 d . .
N1 N 0.6377(2) 0.43905(7) 0.68153(9) 0.0316(4) Uani 1 1 d . .
C1 C 0.6478(3) 0.32329(8) 0.49542(10) 0.0230(4) Uani 1 1 d . .
C2 C 0.6035(3) 0.30373(8) 0.56682(10) 0.0247(4) Uani 1 1 d . .
H2 H 0.5757 0.2626 0.5731 0.030 Uiso 1 1 calc R U
C3 C 0.5980(3) 0.34040(8) 0.62800(10) 0.0246(4) Uani 1 1 d . .
H3 H 0.5649 0.3245 0.6745 0.029 Uiso 1 1 calc R U
C4 C 0.6414(3) 0.40154(8) 0.62191(10) 0.0230(4) Uani 1 1 d . .
C5 C 0.6933(3) 0.42193(8) 0.55200(10) 0.0238(4) Uani 1 1 d . .
H5 H 0.7286 0.4626 0.5470 0.029 Uiso 1 1 calc R U
C6 C 0.6951(2) 0.38507(8) 0.48999(10) 0.0216(4) Uani 1 1 d . .
C7 C 0.7555(3) 0.41018(8) 0.41930(10) 0.0239(4) Uani 1 1 d . .
H7 H 0.8024 0.3829 0.3845 0.029 Uiso 1 1 calc R U
C8 C 0.7503(3) 0.46773(8) 0.39988(10) 0.0261(4) Uani 1 1 d . .
H8 H 0.7072 0.4954 0.4351 0.031 Uiso 1 1 calc R U
C9 C 0.8060(3) 0.49157(8) 0.32840(11) 0.0258(4) Uani 1 1 d . .
C10 C 0.8124(3) 0.45651(9) 0.26469(11) 0.0338(5) Uani 1 1 d . .
H10 H 0.7784 0.4156 0.2670 0.041 Uiso 1 1 calc R U
C11 C 0.8675(3) 0.48004(10) 0.19786(12) 0.0418(6) Uani 1 1 d . .
H11 H 0.8711 0.4554 0.1549 0.050 Uiso 1 1 calc R U
C12 C 0.9170(3) 0.53964(10) 0.19413(13) 0.0406(5) Uani 1 1 d . .
H12 H 0.9568 0.5557 0.1487 0.049 Uiso 1 1 calc R U
C13 C 0.9090(3) 0.57587(9) 0.25585(12) 0.0333(5) Uani 1 1 d . .
H13 H 0.9424 0.6168 0.2527 0.040 Uiso 1 1 calc R U
C14 C 0.8522(3) 0.55262(8) 0.32263(11) 0.0268(4) Uani 1 1 d . .
C15 C 0.8806(3) 0.64724(9) 0.38432(15) 0.0426(6) Uani 1 1 d . .
H15A H 1.0095 0.6526 0.3726 0.064 Uiso 1 1 calc R U
H15B H 0.8597 0.6650 0.4330 0.064 Uiso 1 1 calc R U
H15C H 0.8018 0.6670 0.3462 0.064 Uiso 1 1 calc R U
C16 C 0.5981(3) 0.41721(10) 0.75508(11) 0.0362(5) Uani 1 1 d . .
H16A H 0.4755 0.3992 0.7536 0.054 Uiso 1 1 calc R U
H16B H 0.6027 0.4506 0.7905 0.054 Uiso 1 1 calc R U
H16C H 0.6894 0.3871 0.7708 0.054 Uiso 1 1 calc R U
C17 C 0.6843(3) 0.50193(9) 0.67548(12) 0.0346(5) Uani 1 1 d . .
H17A H 0.8158 0.5059 0.6679 0.052 Uiso 1 1 calc R U
H17B H 0.6540 0.5227 0.7213 0.052 Uiso 1 1 calc R U
H17C H 0.6143 0.5196 0.6331 0.052 Uiso 1 1 calc R U
C18 C 0.6466(3) 0.20861(8) 0.44559(10) 0.0243(4) Uani 1 1 d . .
C19 C 0.8084(3) 0.18551(8) 0.48137(11) 0.0281(4) Uani 1 1 d . .
C20 C 0.9607(3) 0.22543(9) 0.51250(13) 0.0370(5) Uani 1 1 d . .
H20A H 1.0760 0.2029 0.5157 0.056 Uiso 1 1 calc R U
H20B H 0.9309 0.2392 0.5623 0.056 Uiso 1 1 calc R U
H20C H 0.9737 0.2600 0.4797 0.056 Uiso 1 1 calc R U
C21 C 0.8344(3) 0.12386(9) 0.48822(11) 0.0321(5) Uani 1 1 d . .
H21 H 0.9458 0.1093 0.5110 0.039 Uiso 1 1 calc R U
C22 C 0.7025(3) 0.08323(8) 0.46275(11) 0.0313(5) Uani 1 1 d . .
C23 C 0.7362(4) 0.01664(9) 0.46854(14) 0.0449(6) Uani 1 1 d . .
H23A H 0.6246 -0.0049 0.4522 0.067 Uiso 1 1 calc R U
H23B H 0.7694 0.0062 0.5203 0.067 Uiso 1 1 calc R U
H23C H 0.8366 0.0055 0.4369 0.067 Uiso 1 1 calc R U
C24 C 0.5416(3) 0.10566(8) 0.43048(11) 0.0290(5) Uani 1 1 d . .
H24 H 0.4476 0.0785 0.4146 0.035 Uiso 1 1 calc R U
C25 C 0.5119(3) 0.16697(8) 0.42036(10) 0.0263(4) Uani 1 1 d . .
C26 C 0.3337(3) 0.18603(9) 0.38195(13) 0.0380(5) Uani 1 1 d . .
H26A H 0.3549 0.1966 0.3301 0.057 Uiso 1 1 calc R U
H26B H 0.2849 0.2208 0.4076 0.057 Uiso 1 1 calc R U
H26C H 0.2452 0.1531 0.3831 0.057 Uiso 1 1 calc R U
C27 C 0.5665(3) 0.30003(8) 0.34870(10) 0.0244(4) Uani 1 1 d . .
C28 C 0.6746(3) 0.28665(8) 0.28772(11) 0.0281(4) Uani 1 1 d . .
C29 C 0.8546(3) 0.25366(10) 0.29805(12) 0.0385(5) Uani 1 1 d . .
H29A H 0.9146 0.2518 0.2504 0.058 Uiso 1 1 calc R U
H29B H 0.8318 0.2130 0.3157 0.058 Uiso 1 1 calc R U
H29C H 0.9342 0.2747 0.3347 0.058 Uiso 1 1 calc R U
C30 C 0.6215(3) 0.30672(8) 0.21650(11) 0.0330(5) Uani 1 1 d . .
H30 H 0.6985 0.2987 0.1765 0.040 Uiso 1 1 calc R U
C31 C 0.4602(3) 0.33785(9) 0.20252(11) 0.0365(5) Uani 1 1 d . .
C32 C 0.4059(4) 0.35968(12) 0.12498(13) 0.0596(8) Uani 1 1 d . .
H32A H 0.3659 0.3257 0.0939 0.089 Uiso 1 1 calc R U
H32B H 0.5114 0.3790 0.1032 0.089 Uiso 1 1 calc R U
H32C H 0.3052 0.3885 0.1276 0.089 Uiso 1 1 calc R U
C33 C 0.3523(3) 0.34988(8) 0.26215(12) 0.0339(5) Uani 1 1 d . .
H33 H 0.2393 0.3703 0.2533 0.041 Uiso 1 1 calc R U
C34 C 0.4040(3) 0.33304(8) 0.33476(11) 0.0283(4) Uani 1 1 d . .
C35 C 0.2803(3) 0.35056(9) 0.39644(12) 0.0356(5) Uani 1 1 d . .
H35A H 0.1650 0.3667 0.3747 0.053 Uiso 1 1 calc R U
H35B H 0.3414 0.3810 0.4280 0.053 Uiso 1 1 calc R U
H35C H 0.2543 0.3153 0.4265 0.053 Uiso 1 1 calc R U

loop_
_atom_site_aniso_label
_atom_site_aniso_U_11
_atom_site_aniso_U_22
_atom_site_aniso_U_33
_atom_site_aniso_U_23
_atom_site_aniso_U_13
_atom_site_aniso_U_12
B1 0.0257(11) 0.0221(10) 0.0242(11) 0.0009(8) 0.0054(9) -0.0033(9)
O1 0.0467(9) 0.0214(7) 0.0382(9) -0.0021(6) 0.0050(7) -0.0072(6)
N1 0.0471(11) 0.0256(8) 0.0223(9) -0.0031(7) 0.0052(8) -0.0024(8)
C1 0.0287(10) 0.0193(9) 0.0212(10) 0.0006(7) 0.0016(8) -0.0023(8)
C2 0.0318(10) 0.0178(9) 0.0244(10) 0.0037(7) 0.0004(8) -0.0026(8)
C3 0.0293(10) 0.0262(9) 0.0184(9) 0.0050(7) 0.0037(8) -0.0018(8)
C4 0.0243(9) 0.0234(9) 0.0212(10) -0.0013(7) 0.0002(7) 0.0014(8)
C5 0.0283(10) 0.0180(8) 0.0251(10) 0.0013(7) 0.0006(8) -0.0018(8)
C6 0.0242(9) 0.0195(9) 0.0212(10) 0.0019(7) 0.0014(7) 0.0004(7)
C7 0.0278(10) 0.0221(9) 0.0218(10) -0.0002(7) 0.0029(8) -0.0045(8)
C8 0.0317(11) 0.0241(9) 0.0225(10) 0.0007(8) 0.0024(8) -0.0027(8)
C9 0.0273(10) 0.0247(9) 0.0256(10) 0.0046(8) 0.0017(8) -0.0028(8)
C10 0.0452(13) 0.0268(10) 0.0293(11) 0.0025(8) 0.0027(9) -0.0063(9)
C11 0.0568(15) 0.0435(13) 0.0259(12) 0.0026(9) 0.0092(10) 0.0013(11)
C12 0.0455(13) 0.0449(13) 0.0323(12) 0.0159(10) 0.0111(10) 0.0042(11)
C13 0.0304(11) 0.0282(10) 0.0418(13) 0.0147(9) 0.0062(9) -0.0001(9)
C14 0.0243(10) 0.0252(10) 0.0307(11) 0.0045(8) 0.0001(8) 0.0002(8)
C15 0.0385(13) 0.0226(10) 0.0669(17) -0.0040(10) 0.0050(11) -0.0053(9)
C16 0.0464(13) 0.0396(12) 0.0230(11) -0.0048(9) 0.0067(9) -0.0027(10)
C17 0.0473(13) 0.0242(10) 0.0319(12) -0.0077(8) -0.0008(10) 0.0003(9)
C18 0.0353(11) 0.0198(9) 0.0182(9) -0.0007(7) 0.0048(8) -0.0018(8)
C19 0.0368(11) 0.0245(9) 0.0232(10) 0.0003(8) 0.0039(9) -0.0019(9)
C20 0.0379(12) 0.0303(11) 0.0423(13) -0.0010(9) -0.0052(10) 0.0001(9)
C21 0.0403(12) 0.0265(10) 0.0299(11) 0.0041(8) 0.0040(9) 0.0048(9)
C22 0.0485(13) 0.0200(9) 0.0263(11) 0.0018(8) 0.0127(9) 0.0004(9)
C23 0.0592(16) 0.0217(10) 0.0547(16) 0.0030(10) 0.0138(12) 0.0009(10)
C24 0.0429(12) 0.0217(9) 0.0229(10) -0.0025(8) 0.0078(9) -0.0078(9)
C25 0.0368(11) 0.0240(9) 0.0185(10) -0.0020(7) 0.0053(8) -0.0032(8)
C26 0.0395(12) 0.0287(11) 0.0453(14) -0.0040(9) -0.0039(10) -0.0070(9)
C27 0.0342(11) 0.0174(8) 0.0217(10) -0.0012(7) 0.0013(8) -0.0050(8)
C28 0.0408(12) 0.0207(9) 0.0227(10) -0.0038(8) 0.0004(9) -0.0066(8)
C29 0.0432(13) 0.0417(12) 0.0313(12) -0.0047(10) 0.0080(10) 0.0036(10)
C30 0.0519(14) 0.0236(10) 0.0238(11) -0.0050(8) 0.0051(9) -0.0068(9)
C31 0.0614(15) 0.0236(10) 0.0238(11) -0.0014(8) -0.0065(10) -0.0045(10)
C32 0.094(2) 0.0548(15) 0.0287(13) 0.0047(11) -0.0103(14) 0.0108(15)
C33 0.0442(13) 0.0213(9) 0.0352(12) 0.0000(8) -0.0095(10) 0.0000(9)
C34 0.0361(11) 0.0189(9) 0.0299(11) 0.0002(8) 0.0012(9) -0.0045(8)
C35 0.0369(12) 0.0304(11) 0.0399(13) 0.0018(9) 0.0052(10) 0.0035(9)

loop_
_atom_type_symbol
_atom_type_description
_atom_type_scat_dispersion_real
_atom_type_scat_dispersion_imag
_atom_type_scat_source
C C 0.0033 0.0016 'International Tables Vol C Tables 4.2.6.8 and 6.1.1.4'
H H 0.0000 0.0000 'International Tables Vol C Tables 4.2.6.8 and 6.1.1.4'
B B 0.0013 0.0007 'International Tables Vol C Tables 4.2.6.8 and 6.1.1.4'
N N 0.0061 0.0033 'International Tables Vol C Tables 4.2.6.8 and 6.1.1.4'
O O 0.0106 0.0060 'International Tables Vol C Tables 4.2.6.8 and 6.1.1.4'

loop_
_geom_angle_atom_site_label_1
_geom_angle_atom_site_label_2
_geom_angle_atom_site_label_3
_geom_angle
C1 B1 C27 121.42(16)
C1 B1 C18 120.10(17)
C27 B1 C18 118.41(16)
C14 O1 C15 118.56(17)
C4 N1 C16 121.47(16)
C4 N1 C17 121.60(16)
C16 N1 C17 116.82(16)
C2 C1 C6 115.40(16)
C2 C1 B1 117.73(16)
C6 C1 B1 126.61(16)
C3 C2 C1 124.14(17)
C3 C2 H2 117.9
C1 C2 H2 117.9
C2 C3 C4 120.13(17)
C2 C3 H3 119.9
C4 C3 H3 119.9
N1 C4 C5 121.34(17)
N1 C4 C3 121.58(17)
C5 C4 C3 117.07(17)
C6 C5 C4 122.63(17)
C6 C5 H5 118.7
C4 C5 H5 118.7
C5 C6 C1 120.56(16)
C5 C6 C7 118.75(16)
C1 C6 C7 120.63(16)
C8 C7 C6 125.93(17)
C8 C7 H7 117.0
C6 C7 H7 117.0
C7 C8 C9 125.09(18)
C7 C8 H8 117.5
C9 C8 H8 117.5
C10 C9 C14 117.87(18)
C10 C9 C8 122.59(17)
C14 C9 C8 119.53(17)
C11 C10 C9 121.44(19)
C11 C10 H10 119.3
C9 C10 H10 119.3
C12 C11 C10 119.6(2)
C12 C11 H11 120.2
C10 C11 H11 120.2
C13 C12 C11 120.4(2)
C13 C12 H12 119.8
C11 C12 H12 119.8
C12 C13 C14 120.12(19)
C12 C13 H13 119.9
C14 C13 H13 119.9
O1 C14 C13 124.26(18)
O1 C14 C9 115.24(17)
C13 C14 C9 120.49(19)
O1 C15 H15A 109.5
O1 C15 H15B 109.5
H15A C15 H15B 109.5
O1 C15 H15C 109.5
H15A C15 H15C 109.5
H15B C15 H15C 109.5
N1 C16 H16A 109.5
N1 C16 H16B 109.5
H16A C16 H16B 109.5
N1 C16 H16C 109.5
H16A C16 H16C 109.5
H16B C16 H16C 109.5
N1 C17 H17A 109.5
N1 C17 H17B 109.5
H17A C17 H17B 109.5
N1 C17 H17C 109.5
H17A C17 H17C 109.5
H17B C17 H17C 109.5
C25 C18 C19 117.29(16)
C25 C18 B1 121.71(17)
C19 C18 B1 120.91(17)
C21 C19 C18 120.51(18)
C21 C19 C20 117.08(18)
C18 C19 C20 122.41(17)
C19 C20 H20A 109.5
C19 C20 H20B 109.5
H20A C20 H20B 109.5
C19 C20 H20C 109.5
H20A C20 H20C 109.5
H20B C20 H20C 109.5
C22 C21 C19 121.88(19)
C22 C21 H21 119.1
C19 C21 H21 119.1
C24 C22 C21 117.73(17)
C24 C22 C23 121.3(2)
C21 C22 C23 120.9(2)
C22 C23 H23A 109.5
C22 C23 H23B 109.5
H23A C23 H23B 109.5
C22 C23 H23C 109.5
H23A C23 H23C 109.5
H23B C23 H23C 109.5
C22 C24 C25 122.31(19)
C22 C24 H24 118.8
C25 C24 H24 118.8
C24 C25 C18 120.19(18)
C24 C25 C26 117.53(17)
C18 C25 C26 122.28(17)
C25 C26 H26A 109.5
C25 C26 H26B 109.5
H26A C26 H26B 109.5
C25 C26 H26C 109.5
H26A C26 H26C 109.5
H26B C26 H26C 109.5
C34 C27 C28 117.90(17)
C34 C27 B1 120.47(17)
C28 C27 B1 121.63(17)
C30 C28 C27 120.25(19)
C30 C28 C29 118.24(19)
C27 C28 C29 121.42(17)
C28 C29 H29A 109.5
C28 C29 H29B 109.5
H29A C29 H29B 109.5
C28 C29 H29C 109.5
H29A C29 H29C 109.5
H29B C29 H29C 109.5
C31 C30 C28 121.9(2)
C31 C30 H30 119.1
C28 C30 H30 119.1
C30 C31 C33 117.81(19)
C30 C31 C32 121.0(2)
C33 C31 C32 121.1(2)
C31 C32 H32A 109.5
C31 C32 H32B 109.5
H32A C32 H32B 109.5
C31 C32 H32C 109.5
H32A C32 H32C 109.5
H32B C32 H32C 109.5
C31 C33 C34 122.3(2)
C31 C33 H33 118.9
C34 C33 H33 118.9
C33 C34 C27 119.81(19)
C33 C34 C35 118.16(19)
C27 C34 C35 122.03(18)
C34 C35 H35A 109.5
C34 C35 H35B 109.5
H35A C35 H35B 109.5
C34 C35 H35C 109.5
H35A C35 H35C 109.5
H35B C35 H35C 109.5

loop_
_geom_bond_atom_site_label_1
_geom_bond_atom_site_label_2
_geom_bond_distance
B1 C1 1.541(3)
B1 C27 1.587(3)
B1 C18 1.594(3)
O1 C14 1.357(2)
O1 C15 1.427(2)
N1 C4 1.362(2)
N1 C16 1.451(3)
N1 C17 1.451(2)
C1 C2 1.408(3)
C1 C6 1.428(2)
C2 C3 1.374(3)
C2 H2 0.9500
C3 C4 1.409(2)
C3 H3 0.9500
C4 C5 1.405(3)
C5 C6 1.387(2)
C5 H5 0.9500
C6 C7 1.475(3)
C7 C8 1.334(3)
C7 H7 0.9500
C8 C9 1.466(3)
C8 H8 0.9500
C9 C10 1.391(3)
C9 C14 1.411(3)
C10 C11 1.388(3)
C10 H10 0.9500
C11 C12 1.383(3)
C11 H11 0.9500
C12 C13 1.378(3)
C12 H12 0.9500
C13 C14 1.389(3)
C13 H13 0.9500
C15 H15A 0.9800
C15 H15B 0.9800
C15 H15C 0.9800
C16 H16A 0.9800
C16 H16B 0.9800
C16 H16C 0.9800
C17 H17A 0.9800
C17 H17B 0.9800
C17 H17C 0.9800
C18 C25 1.413(3)
C18 C19 1.416(3)
C19 C21 1.396(3)
C19 C20 1.512(3)
C20 H20A 0.9800
C20 H20B 0.9800
C20 H20C 0.9800
C21 C22 1.386(3)
C21 H21 0.9500
C22 C24 1.380(3)
C22 C23 1.512(3)
C23 H23A 0.9800
C23 H23B 0.9800
C23 H23C 0.9800
C24 C25 1.399(3)
C24 H24 0.9500
C25 C26 1.506(3)
C26 H26A 0.9800
C26 H26B 0.9800
C26 H26C 0.9800
C27 C34 1.410(3)
C27 C28 1.412(3)
C28 C30 1.395(3)
C28 C29 1.510(3)
C29 H29A 0.9800
C29 H29B 0.9800
C29 H29C 0.9800
C30 C31 1.380(3)
C30 H30 0.9500
C31 C33 1.385(3)
C31 C32 1.513(3)
C32 H32A 0.9800
C32 H32B 0.9800
C32 H32C 0.9800
C33 C34 1.394(3)
C33 H33 0.9500
C34 C35 1.513(3)
C35 H35A 0.9800
C35 H35B 0.9800
C35 H35C 0.9800
